data_4035115
loop_
_publ_author_name
'Liu, Zhi-Wen'
'Zhang, Jian'
'Li, Song-Tao'
'Liu, Ming-Qun'
'Huang, Xiao-Jun'
'Ao, Yun-Lin'
'Fan, Chun-Lin'
'Zhang, Dong-Mei'
'Zhang, Qing-Wen'
'Ye, Wen-Cai'
'Zhang, Xiao-Qi'

_publ_section_title
;
 Ervadivamines A and B, Two Unusual Trimeric Monoterpenoid Indole
 Alkaloids from Ervatamia divaricata.
;
_journal_issue 17
_journal_name_full 'The Journal of organic chemistry'
_journal_page_first 10613
_journal_page_last 10618
_journal_paper_doi 10.1021/acs.joc.8b01371
_journal_volume 83
_journal_year 2018
_chemical_absolute_configuration ad
_chemical_formula_sum 'C62 H79 Cl3 N6 O5'
_chemical_formula_weight 1094.66
_space_group_crystal_system orthorhombic
_space_group_IT_number 19
_space_group_name_Hall 'P 2ac 2ab'
_space_group_name_H-M_alt 'P 21 21 21'
_atom_sites_solution_hydrogens mixed
_audit_creation_method SHELXL-2014/7
_cell_angle_alpha 90
_cell_angle_beta 90
_cell_angle_gamma 90
_cell_formula_units_Z 4
_cell_length_a 11.96003(19)
_cell_length_b 17.9032(2)
_cell_length_c 28.5501(4)
_cell_measurement_reflns_used 15034
_cell_measurement_temperature 100.01(10)
_cell_measurement_theta_max 73.2400
_cell_measurement_theta_min 4.4770
_cell_volume 6113.23(15)
_computing_structure_refinement 'SHELXL-2014/7 (Sheldrick, 2014)'
_diffrn_ambient_temperature 100.01(10)
_diffrn_detector_area_resol_mean 5.2684
_diffrn_measured_fraction_theta_full 0.992
_diffrn_measured_fraction_theta_max 0.979
_diffrn_measurement_device_type 'SuperNova, Dual, Cu at zero, AtlasS2'
_diffrn_measurement_method '\w scans'
_diffrn_radiation_type CuK\a
_diffrn_radiation_wavelength 1.54184
_diffrn_reflns_av_R_equivalents 0.0413
_diffrn_reflns_av_unetI/netI 0.0415
_diffrn_reflns_Laue_measured_fraction_full 0.992
_diffrn_reflns_Laue_measured_fraction_max 0.979
_diffrn_reflns_limit_h_max 14
_diffrn_reflns_limit_h_min -14
_diffrn_reflns_limit_k_max 22
_diffrn_reflns_limit_k_min -20
_diffrn_reflns_limit_l_max 34
_diffrn_reflns_limit_l_min -35
_diffrn_reflns_number 30443
_diffrn_reflns_point_group_measured_fraction_full 0.985
_diffrn_reflns_point_group_measured_fraction_max 0.961
_diffrn_reflns_theta_full 67.684
_diffrn_reflns_theta_max 73.561
_diffrn_reflns_theta_min 3.961
_exptl_absorpt_coefficient_mu 1.740
_exptl_absorpt_correction_T_max 1.00000
_exptl_absorpt_correction_T_min 0.40461
_exptl_absorpt_correction_type multi-scan
_exptl_crystal_colour colorless
_exptl_crystal_density_diffrn 1.172
_exptl_crystal_density_method 'not measured'
_exptl_crystal_description block
_exptl_crystal_F_000 2304
_exptl_crystal_size_max 0.300
_exptl_crystal_size_mid 0.200
_exptl_crystal_size_min 0.200
_refine_diff_density_max 0.557
_refine_diff_density_min -1.166
_refine_diff_density_rms 0.096
_refine_ls_abs_structure_details
;
 Flack x determined using 4370 quotients [(I+)-(I-)]/[(I+)+(I-)]
 (Parsons, Flack and Wagner, Acta Cryst. B69 (2013) 249-259).
;
_refine_ls_abs_structure_Flack 0.078(8)
_refine_ls_extinction_method none
_refine_ls_goodness_of_fit_ref 1.011
_refine_ls_hydrogen_treatment constr
_refine_ls_matrix_type full
_refine_ls_number_parameters 695
_refine_ls_number_reflns 11848
_refine_ls_number_restraints 0
_refine_ls_restrained_S_all 1.011
_refine_ls_R_factor_all 0.0747
_refine_ls_R_factor_gt 0.0709
_refine_ls_shift/su_max 0.000
_refine_ls_shift/su_mean 0.000
_refine_ls_structure_factor_coef Fsqd
_refine_ls_weighting_details 'w=1/[\s^2^(Fo^2^)+(0.1668P)^2^+2.6362P] where P=(Fo^2^+2Fc^2^)/3'
_refine_ls_weighting_scheme calc
_refine_ls_wR_factor_gt 0.2100
_refine_ls_wR_factor_ref 0.2162
_reflns_Friedel_coverage 0.782
_reflns_Friedel_fraction_full 0.978
_reflns_Friedel_fraction_max 0.939
_reflns_number_gt 10952
_reflns_number_total 11848
_reflns_threshold_expression 'I > 2\s(I)'
_cod_data_source_file jo8b01371_si_002.cif
_cod_data_source_block e_l_3_2
_cod_original_cell_volume 6113.22(15)
_cod_database_code 4035115
_shelx_shelxl_version_number 2014/7
_shelx_space_group_comment
;
The symmetry employed for this shelxl refinement is uniquely defined
by the following loop, which should always be used as a source of
symmetry information in preference to the above space-group names.
They are only intended as comments.
;
_shelx_estimated_absorpt_t_min 0.623
_shelx_estimated_absorpt_t_max 0.722

loop_
_space_group_symop_operation_xyz
'x, y, z'
'-x+1/2, -y, z+1/2'
'-x, y+1/2, -z+1/2'
'x+1/2, -y+1/2, -z'

loop_
_atom_site_label
_atom_site_type_symbol
_atom_site_fract_x
_atom_site_fract_y
_atom_site_fract_z
_atom_site_U_iso_or_equiv
_atom_site_adp_type
_atom_site_occupancy
_atom_site_site_symmetry_order
_atom_site_calc_flag
_atom_site_refinement_flags_posn
_atom_site_refinement_flags_adp
N1 N 0.6687(3) 0.50885(19) 0.42332(12) 0.0200(7) Uani 1 1 d . .
N4 N 0.8324(3) 0.2819(2) 0.42906(16) 0.0295(8) Uani 1 1 d . .
C2 C 0.7350(4) 0.4460(2) 0.43126(14) 0.0213(8) Uani 1 1 d . .
C3 C 0.8783(5) 0.2673(3) 0.4750(2) 0.0394(12) Uani 1 1 d . .
H3A H 0.9456 0.2966 0.4797 0.047 Uiso 1 1 calc R U
H3B H 0.8974 0.2148 0.4779 0.047 Uiso 1 1 calc R U
C5 C 0.9050(4) 0.3224(3) 0.39694(18) 0.0306(10) Uani 1 1 d . .
H5A H 0.8696 0.3224 0.3664 0.037 Uiso 1 1 calc R U
H5B H 0.9742 0.2945 0.3940 0.037 Uiso 1 1 calc R U
C6 C 0.9348(4) 0.4035(3) 0.40932(18) 0.0274(9) Uani 1 1 d . .
H6A H 0.9703 0.4040 0.4398 0.033 Uiso 1 1 calc R U
H6B H 0.9889 0.4216 0.3867 0.033 Uiso 1 1 calc R U
C7 C 0.8382(4) 0.4563(2) 0.41025(16) 0.0233(8) Uani 1 1 d . .
C8 C 0.8357(4) 0.5287(2) 0.38845(16) 0.0233(8) Uani 1 1 d . .
C9 C 0.9134(4) 0.5701(3) 0.36241(16) 0.0271(9) Uani 1 1 d . .
H9 H 0.9850 0.5516 0.3572 0.033 Uiso 1 1 calc R U
C10 C 0.8822(4) 0.6392(3) 0.34444(16) 0.0270(9) Uani 1 1 d . .
H10 H 0.9336 0.6666 0.3271 0.032 Uiso 1 1 calc R U
C11 C 0.7745(3) 0.6687(2) 0.35192(14) 0.0211(8) Uani 1 1 d . .
C12 C 0.6979(3) 0.6288(2) 0.37860(14) 0.0205(8) Uani 1 1 d . .
H12 H 0.6267 0.6478 0.3841 0.025 Uiso 1 1 calc R U
C13 C 0.7295(4) 0.5599(2) 0.39697(14) 0.0201(8) Uani 1 1 d . .
C14 C 0.7885(5) 0.2888(3) 0.51216(17) 0.0348(11) Uani 1 1 d . .
H14 H 0.8196 0.2818 0.5436 0.042 Uiso 1 1 calc R U
C15 C 0.6871(4) 0.2371(3) 0.50583(16) 0.0286(9) Uani 1 1 d . .
H15A H 0.6274 0.2521 0.5268 0.034 Uiso 1 1 calc R U
H15B H 0.7078 0.1860 0.5131 0.034 Uiso 1 1 calc R U
C16 C 0.6946(4) 0.3786(2) 0.45647(16) 0.0256(9) Uani 1 1 d . .
H16 H 0.6141 0.3838 0.4621 0.031 Uiso 1 1 calc R U
C17 C 0.7561(5) 0.3697(3) 0.50568(17) 0.0373(11) Uani 1 1 d . .
H17A H 0.8224 0.4010 0.5065 0.045 Uiso 1 1 calc R U
H17B H 0.7067 0.3853 0.5308 0.045 Uiso 1 1 calc R U
C18 C 0.5692(5) 0.1118(3) 0.44227(19) 0.0360(11) Uani 1 1 d . .
H18A H 0.5824 0.0652 0.4266 0.054 Uiso 1 1 calc R U
H18B H 0.4967 0.1304 0.4338 0.054 Uiso 1 1 calc R U
H18C H 0.5724 0.1043 0.4755 0.054 Uiso 1 1 calc R U
C19 C 0.6586(4) 0.1683(2) 0.42772(16) 0.0291(9) Uani 1 1 d . .
H19A H 0.6533 0.1769 0.3943 0.035 Uiso 1 1 calc R U
H19B H 0.7319 0.1475 0.4341 0.035 Uiso 1 1 calc R U
C20 C 0.6467(4) 0.2428(2) 0.45343(15) 0.0237(8) Uani 1 1 d . .
H20 H 0.5678 0.2574 0.4532 0.028 Uiso 1 1 calc R U
C21 C 0.7152(3) 0.3046(2) 0.42983(15) 0.0224(8) Uani 1 1 d . .
H21 H 0.6892 0.3104 0.3975 0.027 Uiso 1 1 calc R U
O1' O 0.7384(3) 0.9114(2) 0.29511(13) 0.0345(8) Uani 1 1 d . .
O2' O 0.5569(3) 0.94418(18) 0.29737(12) 0.0316(7) Uani 1 1 d . .
N1' N 0.6714(3) 0.81520(19) 0.39474(12) 0.0210(7) Uani 1 1 d . .
H1' H 0.7354 0.8155 0.4085 0.025 Uiso 1 1 calc R U
N4' N 0.4532(4) 0.7737(2) 0.21215(13) 0.0297(8) Uani 1 1 d . .
C2' C 0.6476(4) 0.7793(2) 0.35263(14) 0.0203(8) Uani 1 1 d . .
C3' C 0.7403(4) 0.7400(2) 0.32730(14) 0.0222(8) Uani 1 1 d . .
H3' H 0.8052 0.7734 0.3271 0.027 Uiso 1 1 calc R U
C5' C 0.4848(4) 0.8115(3) 0.25679(14) 0.0259(9) Uani 1 1 d . .
H5' H 0.4352 0.8547 0.2605 0.031 Uiso 1 1 calc R U
C6' C 0.4704(4) 0.7619(3) 0.30083(15) 0.0253(9) Uani 1 1 d . .
H6'A H 0.3917 0.7599 0.3090 0.030 Uiso 1 1 calc R U
H6'B H 0.4943 0.7115 0.2934 0.030 Uiso 1 1 calc R U
C7' C 0.5347(4) 0.7889(2) 0.34226(14) 0.0212(8) Uani 1 1 d . .
C8' C 0.4887(4) 0.8353(2) 0.37869(14) 0.0225(8) Uani 1 1 d . .
C9' C 0.3839(4) 0.8697(3) 0.38470(16) 0.0267(9) Uani 1 1 d . .
H9' H 0.3263 0.8612 0.3635 0.032 Uiso 1 1 calc R U
C10' C 0.3683(4) 0.9160(3) 0.42235(16) 0.0281(9) Uani 1 1 d . .
H10' H 0.2994 0.9392 0.4264 0.034 Uiso 1 1 calc R U
C11' C 0.4541(4) 0.9293(3) 0.45497(16) 0.0280(9) Uani 1 1 d . .
H11' H 0.4405 0.9605 0.4804 0.034 Uiso 1 1 calc R U
C12' C 0.5592(4) 0.8967(2) 0.44990(15) 0.0241(8) Uani 1 1 d . .
H12' H 0.6160 0.9053 0.4715 0.029 Uiso 1 1 calc R U
C13' C 0.5757(4) 0.8504(2) 0.41095(14) 0.0208(8) Uani 1 1 d . .
C14' C 0.7131(4) 0.7201(3) 0.27616(15) 0.0259(9) Uani 1 1 d . .
H14A H 0.6477 0.6881 0.2767 0.031 Uiso 1 1 calc R U
H14B H 0.7746 0.6899 0.2646 0.031 Uiso 1 1 calc R U
C15' C 0.6909(4) 0.7814(3) 0.23898(15) 0.0258(9) Uani 1 1 d . .
H15' H 0.7620 0.8066 0.2327 0.031 Uiso 1 1 calc R U
C16' C 0.6037(4) 0.8417(2) 0.24974(15) 0.0244(9) Uani 1 1 d . .
H16' H 0.5983 0.8696 0.2203 0.029 Uiso 1 1 calc R U
C18' C 0.7872(6) 0.8119(5) 0.1388(2) 0.0609(19) Uani 1 1 d . .
H18D H 0.7944 0.8277 0.1068 0.091 Uiso 1 1 calc R U
H18E H 0.8351 0.7698 0.1443 0.091 Uiso 1 1 calc R U
H18F H 0.8082 0.8522 0.1592 0.091 Uiso 1 1 calc R U
C19' C 0.6675(5) 0.7901(3) 0.14835(17) 0.0398(12) Uani 1 1 d . .
H19C H 0.6391 0.7624 0.1217 0.048 Uiso 1 1 calc R U
H19D H 0.6229 0.8351 0.1515 0.048 Uiso 1 1 calc R U
C20' C 0.6530(5) 0.7424(3) 0.19284(16) 0.0322(10) Uani 1 1 d . .
H20' H 0.6997 0.6978 0.1890 0.039 Uiso 1 1 calc R U
C21' C 0.5318(5) 0.7155(3) 0.19809(15) 0.0327(10) Uani 1 1 d . .
H21A H 0.5074 0.6947 0.1685 0.039 Uiso 1 1 calc R U
H21B H 0.5298 0.6758 0.2212 0.039 Uiso 1 1 calc R U
C22' C 0.6428(4) 0.9000(3) 0.28454(15) 0.0280(10) Uani 1 1 d . .
C23' C 0.5828(6) 1.0040(3) 0.3297(2) 0.0468(14) Uani 1 1 d . .
H23A H 0.6247 1.0420 0.3137 0.070 Uiso 1 1 calc R U
H23B H 0.6264 0.9847 0.3552 0.070 Uiso 1 1 calc R U
H23C H 0.5147 1.0250 0.3416 0.070 Uiso 1 1 calc R U
C24' C 0.3379(5) 0.7440(3) 0.21494(17) 0.0360(11) Uani 1 1 d . .
H24A H 0.3383 0.6976 0.2317 0.054 Uiso 1 1 calc R U
H24B H 0.3095 0.7360 0.1839 0.054 Uiso 1 1 calc R U
H24C H 0.2911 0.7792 0.2310 0.054 Uiso 1 1 calc R U
O1* O 0.3607(3) 0.45336(18) 0.49199(13) 0.0324(7) Uani 1 1 d . .
O2* O 0.2354(3) 0.54067(18) 0.46952(11) 0.0272(7) Uani 1 1 d . .
N1* N 0.4554(3) 0.5208(2) 0.37525(13) 0.0246(7) Uani 1 1 d . .
H1* H 0.4873 0.4802 0.3662 0.029 Uiso 1 1 calc R U
N4* N 0.3789(3) 0.7099(2) 0.54220(12) 0.0220(7) Uani 1 1 d . .
C2* C 0.4794(3) 0.5592(2) 0.41577(14) 0.0203(8) Uani 1 1 d . .
C3* C 0.5647(3) 0.5259(2) 0.44838(14) 0.0187(8) Uani 1 1 d . .
H3* H 0.5341 0.4782 0.4592 0.022 Uiso 1 1 calc R U
C5* C 0.3519(3) 0.6593(2) 0.50306(14) 0.0206(8) Uani 1 1 d . .
H5* H 0.2708 0.6618 0.4984 0.025 Uiso 1 1 calc R U
C6* C 0.4074(4) 0.6813(2) 0.45570(14) 0.0216(8) Uani 1 1 d . .
H6*A H 0.3667 0.7234 0.4428 0.026 Uiso 1 1 calc R U
H6*B H 0.4830 0.6980 0.4621 0.026 Uiso 1 1 calc R U
C7* C 0.4125(3) 0.6214(2) 0.41918(15) 0.0214(8) Uani 1 1 d . .
C8* C 0.3409(3) 0.6202(3) 0.37845(14) 0.0215(8) Uani 1 1 d . .
C9* C 0.2535(4) 0.6661(3) 0.36237(15) 0.0255(9) Uani 1 1 d . .
H9* H 0.2317 0.7079 0.3794 0.031 Uiso 1 1 calc R U
C10* C 0.2007(4) 0.6481(3) 0.32082(17) 0.0318(10) Uani 1 1 d . .
H10* H 0.1411 0.6772 0.3105 0.038 Uiso 1 1 calc R U
C11* C 0.2351(5) 0.5870(3) 0.29396(17) 0.0363(11) Uani 1 1 d . .
H11* H 0.2007 0.5778 0.2653 0.044 Uiso 1 1 calc R U
C12* C 0.3187(5) 0.5401(3) 0.30896(18) 0.0340(10) Uani 1 1 d . .
H12* H 0.3395 0.4983 0.2917 0.041 Uiso 1 1 calc R U
C13* C 0.3716(4) 0.5579(2) 0.35148(15) 0.0246(9) Uani 1 1 d . .
C14* C 0.5891(4) 0.5724(2) 0.49238(14) 0.0226(8) Uani 1 1 d . .
H14C H 0.5962 0.6243 0.4830 0.027 Uiso 1 1 calc R U
H14D H 0.6611 0.5569 0.5047 0.027 Uiso 1 1 calc R U
C15* C 0.5030(4) 0.5683(2) 0.53265(15) 0.0242(8) Uani 1 1 d . .
H15* H 0.5100 0.5188 0.5470 0.029 Uiso 1 1 calc R U
C16* C 0.3788(4) 0.5799(2) 0.52056(14) 0.0206(8) Uani 1 1 d . .
H16* H 0.3406 0.5766 0.5508 0.025 Uiso 1 1 calc R U
C18* C 0.5391(5) 0.6517(4) 0.65914(18) 0.0449(14) Uani 1 1 d . .
H18G H 0.5275 0.7040 0.6534 0.067 Uiso 1 1 calc R U
H18H H 0.6178 0.6415 0.6606 0.067 Uiso 1 1 calc R U
H18I H 0.5048 0.6381 0.6883 0.067 Uiso 1 1 calc R U
C19* C 0.4868(4) 0.6065(3) 0.61958(16) 0.0325(10) Uani 1 1 d . .
H19E H 0.4066 0.6145 0.6197 0.039 Uiso 1 1 calc R U
H19F H 0.5001 0.5538 0.6253 0.039 Uiso 1 1 calc R U
C20* C 0.5337(4) 0.6273(3) 0.57089(14) 0.0259(9) Uani 1 1 d . .
H20* H 0.6154 0.6275 0.5736 0.031 Uiso 1 1 calc R U
C21* C 0.4986(4) 0.7061(3) 0.55594(15) 0.0252(9) Uani 1 1 d . .
H21C H 0.5118 0.7404 0.5816 0.030 Uiso 1 1 calc R U
H21D H 0.5444 0.7219 0.5297 0.030 Uiso 1 1 calc R U
C22* C 0.3275(4) 0.5174(2) 0.49179(16) 0.0257(9) Uani 1 1 d . .
C23* C 0.1830(5) 0.4863(3) 0.43893(19) 0.0434(13) Uani 1 1 d . .
H23D H 0.2308 0.4768 0.4126 0.065 Uiso 1 1 calc R U
H23E H 0.1126 0.5054 0.4281 0.065 Uiso 1 1 calc R U
H23F H 0.1710 0.4406 0.4558 0.065 Uiso 1 1 calc R U
C24* C 0.3494(4) 0.7871(3) 0.53042(17) 0.0309(10) Uani 1 1 d . .
H24D H 0.3929 0.8033 0.5041 0.046 Uiso 1 1 calc R U
H24E H 0.3646 0.8189 0.5568 0.046 Uiso 1 1 calc R U
H24F H 0.2714 0.7898 0.5227 0.046 Uiso 1 1 calc R U
Cl1 Cl 0.8486(2) 0.06739(13) 0.34217(9) 0.0789(6) Uani 1 1 d . .
Cl2 Cl 0.9594(2) 0.19487(14) 0.30093(8) 0.0788(6) Uani 1 1 d . .
Cl3 Cl 1.0460(2) 0.12744(15) 0.38645(10) 0.0886(7) Uani 1 1 d . .
C1C C 0.9249(7) 0.1454(5) 0.3541(3) 0.067(2) Uani 1 1 d . .
H1C H 0.8777 0.1785 0.3730 0.080 Uiso 1 1 calc R U
O1W O 0.5853(4) 0.4018(3) 0.33938(16) 0.0488(11) Uani 1 1 d G .
H1WA H 0.6143 0.4297 0.3185 0.073 Uiso 1 1 d G U
H1WB H 0.5651 0.3608 0.3271 0.073 Uiso 1 1 d G U

loop_
_atom_site_aniso_label
_atom_site_aniso_U_11
_atom_site_aniso_U_22
_atom_site_aniso_U_33
_atom_site_aniso_U_23
_atom_site_aniso_U_13
_atom_site_aniso_U_12
N1 0.0185(16) 0.0203(15) 0.0211(16) -0.0001(14) 0.0051(13) -0.0005(13)
N4 0.0209(17) 0.0260(17) 0.042(2) 0.0066(17) 0.0041(16) 0.0026(15)
C2 0.0238(19) 0.0226(19) 0.0173(17) -0.0003(15) 0.0017(15) 0.0037(16)
C3 0.030(2) 0.043(3) 0.045(3) 0.014(2) -0.006(2) 0.000(2)
C5 0.028(2) 0.027(2) 0.037(2) 0.003(2) 0.0124(19) 0.0051(18)
C6 0.019(2) 0.028(2) 0.035(2) 0.0059(18) 0.0062(17) 0.0029(17)
C7 0.0216(19) 0.0215(18) 0.027(2) 0.0049(17) 0.0090(16) -0.0003(16)
C8 0.023(2) 0.0211(18) 0.026(2) -0.0023(17) 0.0001(16) 0.0006(16)
C9 0.024(2) 0.029(2) 0.028(2) 0.0005(19) 0.0069(17) 0.0017(17)
C10 0.025(2) 0.027(2) 0.029(2) 0.0003(18) 0.0051(17) -0.0016(17)
C11 0.0204(18) 0.0227(19) 0.0202(18) -0.0003(16) -0.0003(15) -0.0022(16)
C12 0.0221(19) 0.0218(18) 0.0176(17) 0.0003(16) 0.0006(15) 0.0008(15)
C13 0.0221(19) 0.0197(18) 0.0186(17) -0.0028(16) 0.0025(15) -0.0025(15)
C14 0.047(3) 0.036(2) 0.022(2) 0.0069(19) -0.0111(19) -0.007(2)
C15 0.030(2) 0.032(2) 0.023(2) 0.0041(19) -0.0001(17) -0.0016(18)
C16 0.027(2) 0.0201(18) 0.030(2) 0.0024(18) 0.0074(17) 0.0024(17)
C17 0.056(3) 0.033(2) 0.023(2) 0.000(2) -0.004(2) -0.009(2)
C18 0.045(3) 0.030(2) 0.033(2) -0.005(2) 0.002(2) -0.011(2)
C19 0.037(2) 0.024(2) 0.027(2) -0.0009(18) 0.0026(18) -0.0008(18)
C20 0.023(2) 0.0241(19) 0.0244(19) -0.0002(17) -0.0003(16) -0.0010(16)
C21 0.022(2) 0.0225(19) 0.0227(19) 0.0015(17) 0.0007(15) 0.0008(15)
O1' 0.0390(19) 0.0325(17) 0.0319(16) 0.0039(14) -0.0084(15) -0.0115(15)
O2' 0.0442(19) 0.0255(15) 0.0251(15) -0.0011(13) 0.0010(14) -0.0039(14)
N1' 0.0208(16) 0.0216(15) 0.0204(16) -0.0051(14) -0.0037(13) 0.0008(13)
N4' 0.038(2) 0.034(2) 0.0172(16) 0.0017(15) -0.0052(15) -0.0120(17)
C2' 0.026(2) 0.0196(17) 0.0157(17) 0.0015(15) 0.0003(15) -0.0005(15)
C3' 0.025(2) 0.0210(18) 0.0206(18) 0.0006(16) 0.0028(16) -0.0046(16)
C5' 0.031(2) 0.030(2) 0.0169(18) 0.0009(18) -0.0017(16) -0.0057(18)
C6' 0.030(2) 0.027(2) 0.0193(19) -0.0005(17) -0.0008(16) -0.0070(17)
C7' 0.025(2) 0.0226(18) 0.0160(17) 0.0028(15) 0.0006(15) -0.0032(16)
C8' 0.024(2) 0.0264(19) 0.0174(17) 0.0046(16) 0.0039(15) -0.0022(16)
C9' 0.022(2) 0.029(2) 0.029(2) 0.0056(19) -0.0032(17) -0.0013(17)
C10' 0.029(2) 0.028(2) 0.027(2) 0.0053(18) 0.0040(18) 0.0020(18)
C11' 0.034(2) 0.024(2) 0.026(2) -0.0015(17) 0.0059(18) 0.0005(18)
C12' 0.028(2) 0.025(2) 0.0192(18) -0.0014(16) 0.0007(16) -0.0019(17)
C13' 0.023(2) 0.0233(18) 0.0160(17) 0.0013(16) 0.0003(15) -0.0023(15)
C14' 0.033(2) 0.027(2) 0.0170(18) 0.0003(17) 0.0030(16) 0.0010(18)
C15' 0.033(2) 0.029(2) 0.0163(18) 0.0019(17) 0.0029(16) -0.0030(18)
C16' 0.030(2) 0.0252(19) 0.0183(18) 0.0026(17) 0.0004(16) -0.0076(17)
C18' 0.060(4) 0.086(5) 0.037(3) 0.029(3) 0.015(3) 0.005(4)
C19' 0.050(3) 0.048(3) 0.021(2) 0.004(2) 0.004(2) 0.001(3)
C20' 0.045(3) 0.032(2) 0.020(2) -0.0002(19) 0.0012(19) -0.001(2)
C21' 0.047(3) 0.037(2) 0.0150(18) -0.0048(18) 0.0018(18) -0.008(2)
C22' 0.041(3) 0.024(2) 0.0190(19) 0.0055(17) -0.0016(18) -0.0073(18)
C23' 0.078(4) 0.028(2) 0.034(3) -0.005(2) -0.003(3) -0.007(3)
C24' 0.039(3) 0.044(3) 0.026(2) 0.001(2) -0.0065(19) -0.015(2)
O1* 0.0335(17) 0.0245(15) 0.0394(18) 0.0005(14) 0.0116(14) -0.0037(13)
O2* 0.0263(15) 0.0293(15) 0.0259(15) -0.0024(13) 0.0028(12) -0.0068(13)
N1* 0.0268(18) 0.0247(17) 0.0221(17) -0.0052(14) -0.0004(14) 0.0006(14)
N4* 0.0244(17) 0.0224(16) 0.0193(15) -0.0019(14) 0.0028(13) 0.0030(13)
C2* 0.0219(19) 0.0236(18) 0.0156(17) 0.0037(16) 0.0011(15) 0.0009(15)
C3* 0.0172(18) 0.0218(18) 0.0170(17) -0.0016(15) 0.0040(14) 0.0013(14)
C5* 0.0201(18) 0.0217(18) 0.0198(18) -0.0019(16) 0.0038(15) -0.0032(15)
C6* 0.029(2) 0.0189(18) 0.0169(17) 0.0024(16) 0.0027(15) 0.0001(16)
C7* 0.0195(18) 0.0234(19) 0.0214(19) 0.0026(17) 0.0033(15) -0.0009(15)
C8* 0.0206(18) 0.030(2) 0.0136(16) -0.0004(16) 0.0013(15) -0.0018(16)
C9* 0.024(2) 0.030(2) 0.0229(19) 0.0051(18) 0.0044(16) 0.0046(17)
C10* 0.027(2) 0.041(3) 0.028(2) 0.006(2) -0.0036(18) 0.0006(19)
C11* 0.037(3) 0.048(3) 0.024(2) 0.000(2) -0.008(2) -0.004(2)
C12* 0.040(3) 0.036(2) 0.026(2) -0.006(2) -0.005(2) -0.003(2)
C13* 0.030(2) 0.0246(19) 0.0191(18) 0.0008(17) 0.0023(17) 0.0018(17)
C14* 0.0222(19) 0.027(2) 0.0181(18) -0.0049(17) -0.0007(15) 0.0022(16)
C15* 0.028(2) 0.0244(19) 0.0199(18) 0.0007(17) 0.0058(16) 0.0051(17)
C16* 0.0235(19) 0.0224(19) 0.0160(17) 0.0023(16) 0.0067(15) -0.0011(15)
C18* 0.046(3) 0.066(4) 0.023(2) -0.008(2) -0.005(2) 0.017(3)
C19* 0.039(3) 0.040(3) 0.0183(19) -0.0004(19) 0.0017(18) 0.006(2)
C20* 0.026(2) 0.035(2) 0.0169(18) -0.0023(18) -0.0025(16) 0.0039(18)
C21* 0.026(2) 0.031(2) 0.0195(18) -0.0046(17) 0.0010(16) -0.0015(17)
C22* 0.027(2) 0.026(2) 0.024(2) 0.0004(17) 0.0105(17) -0.0070(17)
C23* 0.054(3) 0.044(3) 0.033(3) -0.007(2) 0.000(2) -0.027(3)
C24* 0.040(3) 0.023(2) 0.029(2) -0.0006(18) 0.008(2) 0.0018(19)
Cl1 0.0735(13) 0.0671(11) 0.0960(16) -0.0091(11) -0.0144(11) -0.0052(10)
Cl2 0.0900(15) 0.0828(13) 0.0637(11) -0.0033(10) -0.0118(10) -0.0053(11)
Cl3 0.0874(15) 0.0831(14) 0.0952(16) 0.0039(13) -0.0263(13) -0.0032(12)
C1C 0.054(4) 0.069(5) 0.077(5) -0.009(4) 0.000(4) 0.007(3)
O1W 0.044(2) 0.052(2) 0.051(2) -0.029(2) -0.0193(19) 0.0180(19)

loop_
_atom_type_symbol
_atom_type_description
_atom_type_scat_dispersion_real
_atom_type_scat_dispersion_imag
_atom_type_scat_source
C C 0.0181 0.0091 'International Tables Vol C Tables 4.2.6.8 and 6.1.1.4'
H H 0.0000 0.0000 'International Tables Vol C Tables 4.2.6.8 and 6.1.1.4'
Cl Cl 0.3639 0.7018 'International Tables Vol C Tables 4.2.6.8 and 6.1.1.4'
N N 0.0311 0.0180 'International Tables Vol C Tables 4.2.6.8 and 6.1.1.4'
O O 0.0492 0.0322 'International Tables Vol C Tables 4.2.6.8 and 6.1.1.4'

loop_
_geom_angle_atom_site_label_1
_geom_angle_atom_site_label_2
_geom_angle_atom_site_label_3
_geom_angle
C13 N1 C2 108.8(3)
C13 N1 C3* 124.8(3)
C2 N1 C3* 124.8(3)
C3 N4 C5 115.8(4)
C3 N4 C21 113.7(4)
C5 N4 C21 116.4(4)
C7 C2 N1 109.2(4)
C7 C2 C16 127.4(4)
N1 C2 C16 123.3(4)
N4 C3 C14 108.1(4)
N4 C3 H3A 110.1
C14 C3 H3A 110.1
N4 C3 H3B 110.1
C14 C3 H3B 110.1
H3A C3 H3B 108.4
N4 C5 C6 117.6(4)
N4 C5 H5A 107.9
C6 C5 H5A 107.9
N4 C5 H5B 107.9
C6 C5 H5B 107.9
H5A C5 H5B 107.2
C7 C6 C5 115.0(4)
C7 C6 H6A 108.5
C5 C6 H6A 108.5
C7 C6 H6B 108.5
C5 C6 H6B 108.5
H6A C6 H6B 107.5
C2 C7 C8 106.7(4)
C2 C7 C6 127.9(4)
C8 C7 C6 125.4(4)
C9 C8 C13 118.6(4)
C9 C8 C7 133.8(4)
C13 C8 C7 107.6(4)
C10 C9 C8 119.2(4)
C10 C9 H9 120.4
C8 C9 H9 120.4
C9 C10 C11 121.6(4)
C9 C10 H10 119.2
C11 C10 H10 119.2
C12 C11 C10 119.6(4)
C12 C11 C3' 120.7(4)
C10 C11 C3' 119.5(4)
C11 C12 C13 118.9(4)
C11 C12 H12 120.6
C13 C12 H12 120.6
N1 C13 C12 130.1(4)
N1 C13 C8 107.7(4)
C12 C13 C8 122.1(4)
C17 C14 C15 111.2(5)
C17 C14 C3 109.3(4)
C15 C14 C3 108.4(4)
C17 C14 H14 109.3
C15 C14 H14 109.3
C3 C14 H14 109.3
C14 C15 C20 108.3(4)
C14 C15 H15A 110.0
C20 C15 H15A 110.0
C14 C15 H15B 110.0
C20 C15 H15B 110.0
H15A C15 H15B 108.4
C2 C16 C21 113.9(4)
C2 C16 C17 110.9(4)
C21 C16 C17 105.9(4)
C2 C16 H16 108.6
C21 C16 H16 108.6
C17 C16 H16 108.6
C14 C17 C16 108.7(4)
C14 C17 H17A 109.9
C16 C17 H17A 109.9
C14 C17 H17B 109.9
C16 C17 H17B 109.9
H17A C17 H17B 108.3
C19 C18 H18A 109.5
C19 C18 H18B 109.5
H18A C18 H18B 109.5
C19 C18 H18C 109.5
H18A C18 H18C 109.5
H18B C18 H18C 109.5
C18 C19 C20 112.4(4)
C18 C19 H19A 109.1
C20 C19 H19A 109.1
C18 C19 H19B 109.1
C20 C19 H19B 109.1
H19A C19 H19B 107.8
C19 C20 C21 111.7(4)
C19 C20 C15 111.8(4)
C21 C20 C15 107.5(4)
C19 C20 H20 108.6
C21 C20 H20 108.6
C15 C20 H20 108.6
N4 C21 C20 108.6(3)
N4 C21 C16 113.5(4)
C20 C21 C16 108.4(3)
N4 C21 H21 108.7
C20 C21 H21 108.7
C16 C21 H21 108.7
C22' O2' C23' 116.4(4)
C13' N1' C2' 109.2(3)
C13' N1' H1' 125.4
C2' N1' H1' 125.4
C21' N4' C24' 111.1(4)
C21' N4' C5' 113.3(4)
C24' N4' C5' 110.7(4)
N1' C2' C7' 109.0(4)
N1' C2' C3' 118.8(4)
C7' C2' C3' 132.3(4)
C2' C3' C11 111.8(3)
C2' C3' C14' 114.3(4)
C11 C3' C14' 107.6(3)
C2' C3' H3' 107.7
C11 C3' H3' 107.7
C14' C3' H3' 107.7
N4' C5' C16' 106.4(3)
N4' C5' C6' 113.9(4)
C16' C5' C6' 114.3(4)
N4' C5' H5' 107.3
C16' C5' H5' 107.3
C6' C5' H5' 107.3
C7' C6' C5' 113.6(4)
C7' C6' H6'A 108.8
C5' C6' H6'A 108.8
C7' C6' H6'B 108.8
C5' C6' H6'B 108.8
H6'A C6' H6'B 107.7
C2' C7' C8' 106.8(4)
C2' C7' C6' 128.9(4)
C8' C7' C6' 124.2(4)
C9' C8' C13' 119.5(4)
C9' C8' C7' 132.9(4)
C13' C8' C7' 107.4(4)
C10' C9' C8' 118.8(4)
C10' C9' H9' 120.6
C8' C9' H9' 120.6
C9' C10' C11' 121.5(4)
C9' C10' H10' 119.2
C11' C10' H10' 119.2
C12' C11' C10' 121.2(4)
C12' C11' H11' 119.4
C10' C11' H11' 119.4
C11' C12' C13' 117.2(4)
C11' C12' H12' 121.4
C13' C12' H12' 121.4
N1' C13' C12' 130.6(4)
N1' C13' C8' 107.7(4)
C12' C13' C8' 121.7(4)
C3' C14' C15' 121.5(4)
C3' C14' H14A 107.0
C15' C14' H14A 107.0
C3' C14' H14B 107.0
C15' C14' H14B 107.0
H14A C14' H14B 106.7
C16' C15' C14' 118.6(4)
C16' C15' C20' 106.7(4)
C14' C15' C20' 108.2(4)
C16' C15' H15' 107.7
C14' C15' H15' 107.7
C20' C15' H15' 107.7
C22' C16' C15' 114.0(4)
C22' C16' C5' 116.3(4)
C15' C16' C5' 114.1(4)
C22' C16' H16' 103.4
C15' C16' H16' 103.4
C5' C16' H16' 103.4
C19' C18' H18D 109.5
C19' C18' H18E 109.5
H18D C18' H18E 109.5
C19' C18' H18F 109.5
H18D C18' H18F 109.5
H18E C18' H18F 109.5
C18' C19' C20' 113.6(5)
C18' C19' H19C 108.8
C20' C19' H19C 108.8
C18' C19' H19D 108.8
C20' C19' H19D 108.8
H19C C19' H19D 107.7
C21' C20' C19' 111.2(4)
C21' C20' C15' 109.4(4)
C19' C20' C15' 114.5(4)
C21' C20' H20' 107.1
C19' C20' H20' 107.1
C15' C20' H20' 107.1
N4' C21' C20' 114.3(4)
N4' C21' H21A 108.7
C20' C21' H21A 108.7
N4' C21' H21B 108.7
C20' C21' H21B 108.7
H21A C21' H21B 107.6
O1' C22' O2' 123.9(4)
O1' C22' C16' 125.2(5)
O2' C22' C16' 110.3(4)
O2' C23' H23A 109.5
O2' C23' H23B 109.5
H23A C23' H23B 109.5
O2' C23' H23C 109.5
H23A C23' H23C 109.5
H23B C23' H23C 109.5
N4' C24' H24A 109.5
N4' C24' H24B 109.5
H24A C24' H24B 109.5
N4' C24' H24C 109.5
H24A C24' H24C 109.5
H24B C24' H24C 109.5
C22* O2* C23* 115.6(4)
C2* N1* C13* 108.9(4)
C2* N1* H1* 125.6
C13* N1* H1* 125.6
C24* N4* C5* 110.7(3)
C24* N4* C21* 109.6(4)
C5* N4* C21* 112.5(3)
C7* C2* N1* 110.1(4)
C7* C2* C3* 132.2(4)
N1* C2* C3* 117.7(4)
N1 C3* C2* 110.8(3)
N1 C3* C14* 110.5(3)
C2* C3* C14* 114.9(3)
N1 C3* H3* 106.7
C2* C3* H3* 106.7
C14* C3* H3* 106.7
N4* C5* C16* 106.0(3)
N4* C5* C6* 114.2(3)
C16* C5* C6* 115.2(3)
N4* C5* H5* 107.0
C16* C5* H5* 107.0
C6* C5* H5* 107.0
C7* C6* C5* 116.2(3)
C7* C6* H6*A 108.2
C5* C6* H6*A 108.2
C7* C6* H6*B 108.2
C5* C6* H6*B 108.2
H6*A C6* H6*B 107.4
C2* C7* C8* 106.0(4)
C2* C7* C6* 130.8(4)
C8* C7* C6* 123.1(4)
C13* C8* C9* 118.6(4)
C13* C8* C7* 107.4(4)
C9* C8* C7* 134.0(4)
C10* C9* C8* 118.9(4)
C10* C9* H9* 120.5
C8* C9* H9* 120.5
C9* C10* C11* 121.2(5)
C9* C10* H10* 119.4
C11* C10* H10* 119.4
C12* C11* C10* 121.4(5)
C12* C11* H11* 119.3
C10* C11* H11* 119.3
C11* C12* C13* 117.3(5)
C11* C12* H12* 121.4
C13* C12* H12* 121.4
N1* C13* C8* 107.6(4)
N1* C13* C12* 129.9(4)
C8* C13* C12* 122.5(4)
C3* C14* C15* 117.1(4)
C3* C14* H14C 108.0
C15* C14* H14C 108.0
C3* C14* H14D 108.0
C15* C14* H14D 108.0
H14C C14* H14D 107.3
C16* C15* C14* 118.1(3)
C16* C15* C20* 107.0(3)
C14* C15* C20* 109.3(4)
C16* C15* H15* 107.3
C14* C15* H15* 107.3
C20* C15* H15* 107.3
C22* C16* C15* 114.3(4)
C22* C16* C5* 114.9(4)
C15* C16* C5* 113.5(3)
C22* C16* H16* 104.1
C15* C16* H16* 104.1
C5* C16* H16* 104.1
C19* C18* H18G 109.5
C19* C18* H18H 109.5
H18G C18* H18H 109.5
C19* C18* H18I 109.5
H18G C18* H18I 109.5
H18H C18* H18I 109.5
C18* C19* C20* 112.9(5)
C18* C19* H19E 109.0
C20* C19* H19E 109.0
C18* C19* H19F 109.0
C20* C19* H19F 109.0
H19E C19* H19F 107.8
C21* C20* C19* 111.9(4)
C21* C20* C15* 111.3(3)
C19* C20* C15* 112.4(4)
C21* C20* H20* 107.0
C19* C20* H20* 107.0
C15* C20* H20* 107.0
N4* C21* C20* 112.3(4)
N4* C21* H21C 109.1
C20* C21* H21C 109.1
N4* C21* H21D 109.1
C20* C21* H21D 109.1
H21C C21* H21D 107.9
O1* C22* O2* 124.5(4)
O1* C22* C16* 124.2(4)
O2* C22* C16* 111.1(4)
O2* C23* H23D 109.5
O2* C23* H23E 109.5
H23D C23* H23E 109.5
O2* C23* H23F 109.5
H23D C23* H23F 109.5
H23E C23* H23F 109.5
N4* C24* H24D 109.5
N4* C24* H24E 109.5
H24D C24* H24E 109.5
N4* C24* H24F 109.5
H24D C24* H24F 109.5
H24E C24* H24F 109.5
Cl1 C1C Cl3 113.5(5)
Cl1 C1C Cl2 110.9(5)
Cl3 C1C Cl2 110.2(5)
Cl1 C1C H1C 107.3
Cl3 C1C H1C 107.3
Cl2 C1C H1C 107.3
H1WA O1W H1WB 109.5

loop_
_geom_bond_atom_site_label_1
_geom_bond_atom_site_label_2
_geom_bond_distance
N1 C13 1.390(5)
N1 C2 1.395(5)
N1 C3* 1.468(5)
N4 C3 1.445(7)
N4 C5 1.456(6)
N4 C21 1.458(5)
C2 C7 1.385(6)
C2 C16 1.487(6)
C3 C14 1.559(8)
C3 H3A 0.9700
C3 H3B 0.9700
C5 C6 1.537(7)
C5 H5A 0.9700
C5 H5B 0.9700
C6 C7 1.492(6)
C6 H6A 0.9700
C6 H6B 0.9700
C7 C8 1.439(6)
C8 C9 1.402(6)
C8 C13 1.409(6)
C9 C10 1.390(7)
C9 H9 0.9300
C10 C11 1.409(6)
C10 H10 0.9300
C11 C12 1.389(6)
C11 C3' 1.514(6)
C12 C13 1.392(6)
C12 H12 0.9300
C14 C17 1.511(7)
C14 C15 1.536(7)
C14 H14 0.9800
C15 C20 1.576(6)
C15 H15A 0.9700
C15 H15B 0.9700
C16 C21 1.547(6)
C16 C17 1.594(7)
C16 H16 0.9800
C17 H17A 0.9700
C17 H17B 0.9700
C18 C19 1.529(7)
C18 H18A 0.9600
C18 H18B 0.9600
C18 H18C 0.9600
C19 C20 1.529(6)
C19 H19A 0.9700
C19 H19B 0.9700
C20 C21 1.533(6)
C20 H20 0.9800
C21 H21 0.9800
O1' C22' 1.200(7)
O2' C22' 1.347(6)
O2' C23' 1.447(6)
N1' C13' 1.386(5)
N1' C2' 1.393(5)
N1' H1' 0.8600
N4' C21' 1.460(7)
N4' C24' 1.479(6)
N4' C5' 1.492(5)
C2' C7' 1.393(6)
C2' C3' 1.499(6)
C3' C14' 1.538(6)
C3' H3' 0.9800
C5' C16' 1.535(6)
C5' C6' 1.549(6)
C5' H5' 0.9800
C6' C7' 1.491(6)
C6' H6'A 0.9700
C6' H6'B 0.9700
C7' C8' 1.440(6)
C8' C9' 1.406(6)
C8' C13' 1.416(6)
C9' C10' 1.370(7)
C9' H9' 0.9300
C10' C11' 1.406(7)
C10' H10' 0.9300
C11' C12' 1.393(7)
C11' H11' 0.9300
C12' C13' 1.401(6)
C12' H12' 0.9300
C14' C15' 1.550(6)
C14' H14A 0.9700
C14' H14B 0.9700
C15' C16' 1.532(7)
C15' C20' 1.558(6)
C15' H15' 0.9800
C16' C22' 1.516(6)
C16' H16' 0.9800
C18' C19' 1.508(9)
C18' H18D 0.9600
C18' H18E 0.9600
C18' H18F 0.9600
C19' C20' 1.541(7)
C19' H19C 0.9700
C19' H19D 0.9700
C20' C21' 1.534(7)
C20' H20' 0.9800
C21' H21A 0.9700
C21' H21B 0.9700
C23' H23A 0.9600
C23' H23B 0.9600
C23' H23C 0.9600
C24' H24A 0.9600
C24' H24B 0.9600
C24' H24C 0.9600
O1* C22* 1.212(6)
O2* C22* 1.339(6)
O2* C23* 1.450(6)
N1* C2* 1.376(5)
N1* C13* 1.381(6)
N1* H1* 0.8600
N4* C24* 1.466(6)
N4* C5* 1.474(5)
N4* C21* 1.486(6)
C2* C7* 1.374(6)
C2* C3* 1.504(6)
C3* C14* 1.535(6)
C3* H3* 0.9800
C5* C16* 1.542(6)
C5* C6* 1.557(5)
C5* H5* 0.9800
C6* C7* 1.497(6)
C6* H6*A 0.9700
C6* H6*B 0.9700
C7* C8* 1.445(6)
C8* C13* 1.404(6)
C8* C9* 1.406(6)
C9* C10* 1.382(7)
C9* H9* 0.9300
C10* C11* 1.399(8)
C10* H10* 0.9300
C11* C12* 1.374(8)
C11* H11* 0.9300
C12* C13* 1.405(6)
C12* H12* 0.9300
C14* C15* 1.545(6)
C14* H14C 0.9700
C14* H14D 0.9700
C15* C16* 1.539(6)
C15* C20* 1.563(6)
C15* H15* 0.9800
C16* C22* 1.518(6)
C16* H16* 0.9800
C18* C19* 1.524(7)
C18* H18G 0.9600
C18* H18H 0.9600
C18* H18I 0.9600
C19* C20* 1.545(6)
C19* H19E 0.9700
C19* H19F 0.9700
C20* C21* 1.533(6)
C20* H20* 0.9800
C21* H21C 0.9700
C21* H21D 0.9700
C23* H23D 0.9600
C23* H23E 0.9600
C23* H23F 0.9600
C24* H24D 0.9600
C24* H24E 0.9600
C24* H24F 0.9600
Cl1 C1C 1.703(9)
Cl2 C1C 1.805(10)
Cl3 C1C 1.748(9)
C1C H1C 0.9800
O1W H1WA 0.8502
O1W H1WB 0.8489

loop_
_geom_torsion_atom_site_label_1
_geom_torsion_atom_site_label_2
_geom_torsion_atom_site_label_3
_geom_torsion_atom_site_label_4
_geom_torsion
C13 N1 C2 C7 0.1(5)
C3* N1 C2 C7 -165.7(4)
C13 N1 C2 C16 -177.0(4)
C3* N1 C2 C16 17.1(6)
C5 N4 C3 C14 132.8(4)
C21 N4 C3 C14 -5.8(6)
C3 N4 C5 C6 -65.8(6)
C21 N4 C5 C6 71.7(6)
N4 C5 C6 C7 -63.8(6)
N1 C2 C7 C8 0.1(5)
C16 C2 C7 C8 177.1(4)
N1 C2 C7 C6 -179.4(4)
C16 C2 C7 C6 -2.4(8)
C5 C6 C7 C2 46.5(7)
C5 C6 C7 C8 -132.9(5)
C2 C7 C8 C9 179.8(5)
C6 C7 C8 C9 -0.6(8)
C2 C7 C8 C13 -0.3(5)
C6 C7 C8 C13 179.3(4)
C13 C8 C9 C10 -2.3(7)
C7 C8 C9 C10 177.6(5)
C8 C9 C10 C11 0.2(7)
C9 C10 C11 C12 1.3(7)
C9 C10 C11 C3' -173.3(4)
C10 C11 C12 C13 -0.6(6)
C3' C11 C12 C13 173.9(4)
C2 N1 C13 C12 176.7(4)
C3* N1 C13 C12 -17.5(7)
C2 N1 C13 C8 -0.2(5)
C3* N1 C13 C8 165.6(4)
C11 C12 C13 N1 -178.1(4)
C11 C12 C13 C8 -1.5(6)
C9 C8 C13 N1 -179.8(4)
C7 C8 C13 N1 0.3(5)
C9 C8 C13 C12 3.0(6)
C7 C8 C13 C12 -176.9(4)
N4 C3 C14 C17 -57.3(6)
N4 C3 C14 C15 64.0(5)
C17 C14 C15 C20 65.2(5)
C3 C14 C15 C20 -54.9(5)
C7 C2 C16 C21 -47.8(6)
N1 C2 C16 C21 128.8(4)
C7 C2 C16 C17 71.6(6)
N1 C2 C16 C17 -111.8(5)
C15 C14 C17 C16 -53.6(6)
C3 C14 C17 C16 66.0(5)
C2 C16 C17 C14 -136.4(4)
C21 C16 C17 C14 -12.3(5)
C18 C19 C20 C21 -165.0(4)
C18 C19 C20 C15 74.6(5)
C14 C15 C20 C19 116.4(4)
C14 C15 C20 C21 -6.4(5)
C3 N4 C21 C20 -58.4(5)
C5 N4 C21 C20 163.2(4)
C3 N4 C21 C16 62.3(5)
C5 N4 C21 C16 -76.0(5)
C19 C20 C21 N4 -58.7(5)
C15 C20 C21 N4 64.2(4)
C19 C20 C21 C16 177.4(4)
C15 C20 C21 C16 -59.7(4)
C2 C16 C21 N4 72.2(5)
C17 C16 C21 N4 -49.9(5)
C2 C16 C21 C20 -166.9(4)
C17 C16 C21 C20 70.9(4)
C13' N1' C2' C7' -2.2(5)
C13' N1' C2' C3' 177.3(3)
N1' C2' C3' C11 72.4(5)
C7' C2' C3' C11 -108.2(5)
N1' C2' C3' C14' -165.1(4)
C7' C2' C3' C14' 14.2(6)
C12 C11 C3' C2' 28.6(5)
C10 C11 C3' C2' -156.8(4)
C12 C11 C3' C14' -97.6(4)
C10 C11 C3' C14' 77.0(5)
C21' N4' C5' C16' 55.9(5)
C24' N4' C5' C16' -178.6(4)
C21' N4' C5' C6' -70.9(5)
C24' N4' C5' C6' 54.5(5)
N4' C5' C6' C7' 161.2(4)
C16' C5' C6' C7' 38.6(5)
N1' C2' C7' C8' 2.4(5)
C3' C2' C7' C8' -177.0(4)
N1' C2' C7' C6' 179.1(4)
C3' C2' C7' C6' -0.3(8)
C5' C6' C7' C2' -80.6(6)
C5' C6' C7' C8' 95.5(5)
C2' C7' C8' C9' 172.5(5)
C6' C7' C8' C9' -4.4(8)
C2' C7' C8' C13' -1.7(5)
C6' C7' C8' C13' -178.6(4)
C13' C8' C9' C10' -1.3(6)
C7' C8' C9' C10' -175.0(4)
C8' C9' C10' C11' -0.4(7)
C9' C10' C11' C12' 1.0(7)
C10' C11' C12' C13' 0.2(7)
C2' N1' C13' C12' -175.8(4)
C2' N1' C13' C8' 1.0(5)
C11' C12' C13' N1' 174.6(4)
C11' C12' C13' C8' -1.9(6)
C9' C8' C13' N1' -174.7(4)
C7' C8' C13' N1' 0.4(5)
C9' C8' C13' C12' 2.4(6)
C7' C8' C13' C12' 177.6(4)
C2' C3' C14' C15' 63.8(5)
C11 C3' C14' C15' -171.4(4)
C3' C14' C15' C16' -52.1(6)
C3' C14' C15' C20' -173.6(4)
C14' C15' C16' C22' 74.9(5)
C20' C15' C16' C22' -162.8(4)
C14' C15' C16' C5' -62.0(5)
C20' C15' C16' C5' 60.2(4)
N4' C5' C16' C22' 163.8(4)
C6' C5' C16' C22' -69.6(5)
N4' C5' C16' C15' -60.3(5)
C6' C5' C16' C15' 66.4(5)
C18' C19' C20' C21' -174.4(5)
C18' C19' C20' C15' 60.9(7)
C16' C15' C20' C21' -53.5(5)
C14' C15' C20' C21' 75.1(5)
C16' C15' C20' C19' 72.1(5)
C14' C15' C20' C19' -159.3(4)
C24' N4' C21' C20' 178.2(4)
C5' N4' C21' C20' -56.6(5)
C19' C20' C21' N4' -73.2(5)
C15' C20' C21' N4' 54.3(5)
C23' O2' C22' O1' -6.5(6)
C23' O2' C22' C16' -178.3(4)
C15' C16' C22' O1' 17.3(6)
C5' C16' C22' O1' 153.3(4)
C15' C16' C22' O2' -170.9(3)
C5' C16' C22' O2' -34.9(5)
C13* N1* C2* C7* 0.0(5)
C13* N1* C2* C3* 176.8(4)
C13 N1 C3* C2* 54.7(5)
C2 N1 C3* C2* -141.7(4)
C13 N1 C3* C14* -73.9(5)
C2 N1 C3* C14* 89.7(5)
C7* C2* C3* N1 -131.4(5)
N1* C2* C3* N1 52.7(5)
C7* C2* C3* C14* -5.2(6)
N1* C2* C3* C14* 178.8(4)
C24* N4* C5* C16* -176.3(4)
C21* N4* C5* C16* 60.7(4)
C24* N4* C5* C6* 55.8(5)
C21* N4* C5* C6* -67.2(5)
N4* C5* C6* C7* 161.9(4)
C16* C5* C6* C7* 38.9(5)
N1* C2* C7* C8* 1.3(5)
C3* C2* C7* C8* -174.9(4)
N1* C2* C7* C6* -178.9(4)
C3* C2* C7* C6* 5.0(8)
C5* C6* C7* C2* -74.3(6)
C5* C6* C7* C8* 105.5(5)
C2* C7* C8* C13* -2.1(5)
C6* C7* C8* C13* 178.0(4)
C2* C7* C8* C9* 177.9(5)
C6* C7* C8* C9* -2.0(7)
C13* C8* C9* C10* 0.3(6)
C7* C8* C9* C10* -179.6(5)
C8* C9* C10* C11* -2.2(7)
C9* C10* C11* C12* 3.5(8)
C10* C11* C12* C13* -2.7(8)
C2* N1* C13* C8* -1.3(5)
C2* N1* C13* C12* -179.4(5)
C9* C8* C13* N1* -177.8(4)
C7* C8* C13* N1* 2.1(5)
C9* C8* C13* C12* 0.4(7)
C7* C8* C13* C12* -179.7(4)
C11* C12* C13* N1* 178.6(5)
C11* C12* C13* C8* 0.7(7)
N1 C3* C14* C15* -155.4(3)
C2* C3* C14* C15* 78.2(5)
C3* C14* C15* C16* -49.6(5)
C3* C14* C15* C20* -172.2(4)
C14* C15* C16* C22* 68.7(5)
C20* C15* C16* C22* -167.6(3)
C14* C15* C16* C5* -65.7(5)
C20* C15* C16* C5* 58.0(4)
N4* C5* C16* C22* 163.4(3)
C6* C5* C16* C22* -69.3(5)
N4* C5* C16* C15* -62.4(4)
C6* C5* C16* C15* 64.9(5)
C18* C19* C20* C21* -68.3(5)
C18* C19* C20* C15* 165.7(4)
C16* C15* C20* C21* -51.3(4)
C14* C15* C20* C21* 77.6(4)
C16* C15* C20* C19* 75.1(4)
C14* C15* C20* C19* -156.0(4)
C24* N4* C21* C20* 177.4(3)
C5* N4* C21* C20* -59.0(4)
C19* C20* C21* N4* -73.6(5)
C15* C20* C21* N4* 53.1(5)
C23* O2* C22* O1* -8.7(6)
C23* O2* C22* C16* 176.8(4)
C15* C16* C22* O1* 26.3(6)
C5* C16* C22* O1* 160.0(4)
C15* C16* C22* O2* -159.2(3)
C5* C16* C22* O2* -25.4(5)
